data_4069936
loop_
_publ_author_name
'Summerscales, Owen T.'
'Jones, Simon C.'
'Cloke, F. Geoffrey N.'
'Hitchcock, Peter B.'

_publ_section_title
;
 Anti-Bimetallic Complexes of Divalent Lanthanides with Silylated
 Pentalene and Cyclooctatetraenyl Bridging Ligands as Molecular Models for
 Lanthanide-Based Polymers
;
_journal_issue 20
_journal_name_full Organometallics
_journal_page_first 5896
_journal_paper_doi 10.1021/om900520h
_journal_volume 28
_journal_year 2009
_chemical_compound_source 'synthesis as described'
_chemical_formula_moiety 'C54 H92 O2 Si2 Yb2'
_chemical_formula_sum 'C54 H92 O2 Si2 Yb2'
_chemical_formula_weight 1175.54
_chemical_name_systematic
;
 ?
;
_space_group_IT_number 14
_symmetry_cell_setting monoclinic
_symmetry_Int_Tables_number 14
_symmetry_space_group_name_Hall '-P 2yn'
_symmetry_space_group_name_H-M 'P 1 21/n 1'
_atom_sites_solution_hydrogens geom
_atom_sites_solution_primary direct
_atom_sites_solution_secondary difmap
_audit_conform_dict_location ftp://ftp.iucr.org/pub/cif_core.dic
_audit_conform_dict_name cif_core.dic
_audit_conform_dict_version 2.3
_audit_creation_date 2005-08-25T14:18:57-00:00
_audit_creation_method 'WinGX routine CIF_UPDATE'
_cell_angle_alpha 90
_cell_angle_beta 92.640(2)
_cell_angle_gamma 90
_cell_formula_units_Z 2
_cell_length_a 12.0652(4)
_cell_length_b 16.9479(5)
_cell_length_c 13.3213(4)
_cell_measurement_reflns_used 47766
_cell_measurement_temperature 173(2)
_cell_measurement_theta_max 26.022
_cell_measurement_theta_min 3.395
_cell_measurement_wavelength 0.71073
_cell_volume 2721.05(15)
_computing_cell_refinement 'HKL Scalepack (Otwinowski & Minor 1997)'
_computing_data_collection 'Collect (Nonius BV, 1997-2000)'
_computing_data_reduction 'HKL Denzo and Scalepack (Otwinowski & Minor 1997)'
_computing_molecular_graphics 'Ortep-3 for Windows (Farrugia, 1997)'
_computing_publication_material 'WinGX publication routines (Farrugia, 1999)'
_computing_structure_refinement 'SHELXL-97 (Sheldrick, 1997)'
_computing_structure_solution 'SHELXS-86 (Sheldrick, 1986)'
_diffrn_ambient_temperature 173(2)
_diffrn_detector 'CCD plate'
_diffrn_detector_area_resol_mean 9
_diffrn_measured_fraction_theta_full 0.995
_diffrn_measured_fraction_theta_max 0.995
_diffrn_measurement_device '95mm CCD camera on \k-goniostat'
_diffrn_measurement_device_type KappaCCD
_diffrn_measurement_method 'CCD rotation images, thick slices'
_diffrn_orient_matrix_type 'by Nonius Collect from scalepack cell'
_diffrn_orient_matrix_UB_11 -0.392888E-1
_diffrn_orient_matrix_UB_12 0.254527E-1
_diffrn_orient_matrix_UB_13 0.560065E-1
_diffrn_orient_matrix_UB_21 0.456157E-1
_diffrn_orient_matrix_UB_22 0.487325E-1
_diffrn_orient_matrix_UB_23 -0.74755E-2
_diffrn_orient_matrix_UB_31 -0.570947E-1
_diffrn_orient_matrix_UB_32 0.214199E-1
_diffrn_orient_matrix_UB_33 -0.495433E-1
_diffrn_radiation_monochromator graphite
_diffrn_radiation_probe x-ray
_diffrn_radiation_type MoK\a
_diffrn_radiation_wavelength 0.71073
_diffrn_reflns_av_R_equivalents 0.0654
_diffrn_reflns_av_unetI/netI 0.0444
_diffrn_reflns_limit_h_max 14
_diffrn_reflns_limit_h_min -14
_diffrn_reflns_limit_k_max 20
_diffrn_reflns_limit_k_min -20
_diffrn_reflns_limit_l_max 16
_diffrn_reflns_limit_l_min -16
_diffrn_reflns_number 33563
_diffrn_reflns_theta_full 26.01
_diffrn_reflns_theta_max 26.01
_diffrn_reflns_theta_min 3.59
_diffrn_source 'Enraf Nonius FR590'
_exptl_absorpt_coefficient_mu 3.496
_exptl_absorpt_correction_T_max 0.8726
_exptl_absorpt_correction_T_min 0.7806
_exptl_absorpt_correction_type multi-scan
_exptl_absorpt_process_details
;
        [c.f. r.h. blessing, acta cryst. (1995), a51, 33-38]
;
_exptl_crystal_colour black
_exptl_crystal_density_diffrn 1.435
_exptl_crystal_density_method 'not measured'
_exptl_crystal_description prism
_exptl_crystal_F_000 1200
_exptl_crystal_size_max 0.1
_exptl_crystal_size_mid 0.1
_exptl_crystal_size_min 0.1
_refine_diff_density_max 4.354
_refine_diff_density_min -1.102
_refine_diff_density_rms 0.123
_refine_ls_extinction_method none
_refine_ls_goodness_of_fit_ref 1.024
_refine_ls_hydrogen_treatment constr
_refine_ls_matrix_type full
_refine_ls_number_parameters 276
_refine_ls_number_reflns 5336
_refine_ls_number_restraints 0
_refine_ls_restrained_S_all 1.024
_refine_ls_R_factor_all 0.0661
_refine_ls_R_factor_gt 0.0448
_refine_ls_shift/su_max 0.001
_refine_ls_shift/su_mean 0
_refine_ls_structure_factor_coef Fsqd
_refine_ls_weighting_details 'calc w=1/[\s^2^(Fo^2^)+(0.0346P)^2^+14.3119P] where P=(Fo^2^+2Fc^2^)/3'
_refine_ls_weighting_scheme calc
_refine_ls_wR_factor_gt 0.0927
_refine_ls_wR_factor_ref 0.1012
_reflns_number_gt 4160
_reflns_number_total 5336
_reflns_threshold_expression >2sigma(I)
_cod_data_source_file om900520h_si_002.cif
_cod_data_source_block aug1405
_cod_original_sg_symbol_H-M P2(1)/n
_cod_database_code 4069936

loop_
_symmetry_equiv_pos_as_xyz
'x, y, z'
'-x+1/2, y+1/2, -z+1/2'
'-x, -y, -z'
'x-1/2, -y-1/2, z-1/2'

loop_
_atom_site_label
_atom_site_type_symbol
_atom_site_fract_x
_atom_site_fract_y
_atom_site_fract_z
_atom_site_U_iso_or_equiv
_atom_site_adp_type
_atom_site_occupancy
_atom_site_symmetry_multiplicity
_atom_site_calc_flag
_atom_site_refinement_flags
_atom_site_disorder_assembly
_atom_site_disorder_group
Yb Yb 0.38848(2) 0.617906(15) 0.39797(2) 0.03524(10) Uani 1 1 d . . .
Si Si 0.65844(15) 0.52296(11) 0.28340(13) 0.0381(4) Uani 1 1 d . A 1
O O 0.4708(5) 0.7235(3) 0.4983(4) 0.0619(15) Uani 1 1 d . B 1
C1 C 0.5474(5) 0.5065(3) 0.3719(4) 0.0319(13) Uani 1 1 d . . 1
C2 C 0.4388(5) 0.4746(3) 0.3483(5) 0.0315(13) Uani 1 1 d . B 1
H2 H 0.4117 0.4621 0.2822 0.038 Uiso 1 1 calc R B 1
C3 C 0.3776(5) 0.4642(3) 0.4343(4) 0.0310(13) Uani 1 1 d . B 1
H3 H 0.3035 0.4456 0.4358 0.037 Uiso 1 1 calc R B 1
C4 C 0.4478(5) 0.4869(3) 0.5199(4) 0.0296(13) Uani 1 1 d . . 1
C5 C 0.7844(6) 0.4623(5) 0.3217(6) 0.053(2) Uani 1 1 d . A 1
H5 H 0.8184 0.4883 0.3831 0.064 Uiso 1 1 calc R A 1
C6 C 0.7572(7) 0.3779(5) 0.3527(6) 0.065(2) Uani 1 1 d . A 1
H6A H 0.7001 0.3789 0.4027 0.097 Uiso 1 1 calc R A 1
H6B H 0.8243 0.3525 0.3817 0.097 Uiso 1 1 calc R A 1
H6C H 0.7298 0.3481 0.2935 0.097 Uiso 1 1 calc R A 1
C7 C 0.8748(7) 0.4622(7) 0.2437(7) 0.087(3) Uani 1 1 d . A 1
H7A H 0.8919 0.5167 0.2251 0.131 Uiso 1 1 calc R A 1
H7B H 0.8481 0.4332 0.1837 0.131 Uiso 1 1 calc R A 1
H7C H 0.9419 0.4368 0.2725 0.131 Uiso 1 1 calc R A 1
C8 C 0.5999(7) 0.4965(5) 0.1530(5) 0.0536(19) Uani 1 1 d . A 1
H8 H 0.5235 0.5195 0.1477 0.064 Uiso 1 1 calc R A 1
C9 C 0.5857(7) 0.4077(5) 0.1356(5) 0.058(2) Uani 1 1 d . A 1
H9A H 0.5444 0.3848 0.1902 0.086 Uiso 1 1 calc R A 1
H9B H 0.6588 0.3827 0.1341 0.086 Uiso 1 1 calc R A 1
H9C H 0.5447 0.3987 0.0714 0.086 Uiso 1 1 calc R A 1
C10 C 0.6631(9) 0.5331(6) 0.0658(6) 0.080(3) Uani 1 1 d . A 1
H10A H 0.6714 0.59 0.0766 0.12 Uiso 1 1 calc R A 1
H10B H 0.6214 0.5236 0.002 0.12 Uiso 1 1 calc R A 1
H10C H 0.7366 0.5087 0.0634 0.12 Uiso 1 1 calc R A 1
C11 C 0.7030(6) 0.6310(4) 0.2809(5) 0.053(2) Uani 1 1 d . A 1
H11 H 0.7561 0.6365 0.2259 0.064 Uiso 1 1 calc R A 1
C12 C 0.7630(7) 0.6596(5) 0.3779(7) 0.069(2) Uani 1 1 d . A 1
H12A H 0.8269 0.6254 0.3939 0.104 Uiso 1 1 calc R A 1
H12B H 0.712 0.6578 0.433 0.104 Uiso 1 1 calc R A 1
H12C H 0.7885 0.7139 0.3688 0.104 Uiso 1 1 calc R A 1
C13 C 0.6055(8) 0.6841(5) 0.2549(9) 0.092(3) Uani 1 1 d . A 1
H13A H 0.5678 0.6658 0.1925 0.138 Uiso 1 1 calc R A 1
H13B H 0.6319 0.7382 0.2459 0.138 Uiso 1 1 calc R A 1
H13C H 0.5537 0.6828 0.3094 0.138 Uiso 1 1 calc R A 1
C14 C 0.1704(6) 0.6264(4) 0.3499(5) 0.0493(18) Uani 1 1 d . B 1
C15 C 0.2166(5) 0.5942(3) 0.2640(5) 0.0366(15) Uani 1 1 d . B 1
C16 C 0.2802(6) 0.6532(4) 0.2194(5) 0.0481(17) Uani 1 1 d . B 1
C17 C 0.2727(8) 0.7221(4) 0.2775(7) 0.070(3) Uani 1 1 d . B 1
C18 C 0.2045(7) 0.7056(5) 0.3578(7) 0.064(2) Uani 1 1 d . B 1
C19 C 0.0885(7) 0.5835(6) 0.4130(6) 0.077(3) Uani 1 1 d . B 1
H19A H 0.1211 0.5337 0.4372 0.115 Uiso 1 1 calc R B 1
H19B H 0.0205 0.5727 0.3722 0.115 Uiso 1 1 calc R B 1
H19C H 0.0707 0.6165 0.4706 0.115 Uiso 1 1 calc R B 1
C20 C 0.1914(6) 0.5136(4) 0.2203(5) 0.0454(17) Uani 1 1 d . B 1
H20A H 0.1863 0.4752 0.2749 0.068 Uiso 1 1 calc R B 1
H20B H 0.2508 0.498 0.1767 0.068 Uiso 1 1 calc R B 1
H20C H 0.1207 0.5153 0.181 0.068 Uiso 1 1 calc R B 1
C21 C 0.3300(7) 0.6483(6) 0.1185(6) 0.076(3) Uani 1 1 d . B 1
H21A H 0.2722 0.6576 0.0657 0.114 Uiso 1 1 calc R B 1
H21B H 0.3621 0.5957 0.1098 0.114 Uiso 1 1 calc R B 1
H21C H 0.3882 0.6883 0.1141 0.114 Uiso 1 1 calc R B 1
C22 C 0.3154(10) 0.8031(5) 0.2470(8) 0.119(5) Uani 1 1 d . B 1
H22A H 0.3952 0.8 0.2368 0.178 Uiso 1 1 calc R B 1
H22B H 0.3019 0.8414 0.3002 0.178 Uiso 1 1 calc R B 1
H22C H 0.2764 0.8199 0.1844 0.178 Uiso 1 1 calc R B 1
C23 C 0.1657(10) 0.7649(6) 0.4346(8) 0.124(5) Uani 1 1 d . B 1
H23A H 0.2137 0.7617 0.4959 0.186 Uiso 1 1 calc R B 1
H23B H 0.089 0.753 0.4507 0.186 Uiso 1 1 calc R B 1
H23C H 0.1694 0.8183 0.4066 0.186 Uiso 1 1 calc R B 1
C24 C 0.4810(12) 0.8051(5) 0.4690(8) 0.119(5) Uani 1 1 d . B 1
H24A H 0.416 0.8208 0.4256 0.143 Uiso 1 1 calc R B 1
H24B H 0.5486 0.8123 0.4306 0.143 Uiso 1 1 calc R B 1
C25 C 0.4877(9) 0.8538(5) 0.5592(8) 0.087(3) Uani 1 1 d . B 1
H25A H 0.4236 0.8902 0.5606 0.104 Uiso 1 1 calc R B 1
H25B H 0.557 0.8851 0.5626 0.104 Uiso 1 1 calc R B 1
C26 C 0.4861(8) 0.7956(5) 0.6449(7) 0.075(3) Uani 1 1 d . B 1
H26A H 0.539 0.8112 0.7003 0.09 Uiso 1 1 calc R B 1
H26B H 0.4109 0.7913 0.6712 0.09 Uiso 1 1 calc R B 1
C27 C 0.5199(6) 0.7207(4) 0.5985(5) 0.0535(19) Uani 1 1 d . B 1
H27A H 0.6017 0.717 0.5974 0.064 Uiso 1 1 calc R B 1
H27B H 0.4917 0.6749 0.6358 0.064 Uiso 1 1 calc R B 1

loop_
_atom_site_aniso_label
_atom_site_aniso_U_11
_atom_site_aniso_U_22
_atom_site_aniso_U_33
_atom_site_aniso_U_23
_atom_site_aniso_U_13
_atom_site_aniso_U_12
Yb 0.04165(17) 0.01984(14) 0.04302(17) -0.00285(12) -0.01130(11) 0.00152(12)
Si 0.0385(10) 0.0414(11) 0.0348(9) -0.0030(8) 0.0072(8) -0.0087(8)
O 0.101(4) 0.028(3) 0.054(3) -0.009(2) -0.026(3) -0.007(3)
C1 0.034(3) 0.028(3) 0.034(3) 0.000(3) 0.003(3) -0.001(3)
C2 0.032(3) 0.023(3) 0.039(3) -0.002(3) -0.002(3) 0.003(2)
C3 0.030(3) 0.023(3) 0.039(3) 0.000(2) -0.009(3) -0.001(2)
C4 0.033(3) 0.021(3) 0.035(3) 0.003(2) 0.001(3) 0.000(2)
C5 0.037(4) 0.067(5) 0.056(5) -0.025(4) 0.000(3) 0.004(3)
C6 0.066(5) 0.059(5) 0.068(5) -0.014(4) -0.012(4) 0.021(4)
C7 0.045(5) 0.122(9) 0.097(7) -0.035(6) 0.018(5) -0.003(5)
C8 0.063(5) 0.059(5) 0.039(4) -0.002(3) 0.006(3) -0.021(4)
C9 0.075(5) 0.062(5) 0.035(4) -0.009(3) 0.004(4) -0.026(4)
C10 0.113(8) 0.091(7) 0.035(4) 0.001(4) 0.009(5) -0.039(6)
C11 0.057(4) 0.056(5) 0.048(4) -0.005(3) 0.015(3) -0.030(4)
C12 0.072(6) 0.046(5) 0.090(6) -0.015(4) -0.006(5) -0.017(4)
C13 0.093(7) 0.038(5) 0.143(9) 0.025(5) -0.025(7) -0.019(5)
C14 0.047(4) 0.051(5) 0.048(4) -0.010(3) -0.020(3) 0.021(3)
C15 0.044(4) 0.020(3) 0.044(4) -0.001(3) -0.012(3) 0.004(3)
C16 0.059(4) 0.034(4) 0.050(4) 0.002(3) -0.019(4) 0.000(3)
C17 0.089(6) 0.028(4) 0.086(6) 0.003(4) -0.051(5) 0.003(4)
C18 0.074(5) 0.041(5) 0.073(6) -0.027(4) -0.038(5) 0.034(4)
C19 0.048(5) 0.122(8) 0.060(5) -0.015(5) -0.011(4) 0.014(5)
C20 0.046(4) 0.036(4) 0.053(4) 0.001(3) -0.014(3) -0.001(3)
C21 0.075(6) 0.088(7) 0.062(5) 0.022(5) -0.021(5) -0.019(5)
C22 0.177(11) 0.030(5) 0.138(9) 0.031(5) -0.110(9) -0.022(6)
C23 0.150(10) 0.101(8) 0.115(9) -0.069(7) -0.066(8) 0.093(8)
C24 0.228(14) 0.035(5) 0.088(7) 0.011(5) -0.066(8) -0.037(7)
C25 0.103(8) 0.041(5) 0.113(8) -0.025(5) -0.035(6) 0.001(5)
C26 0.075(6) 0.070(6) 0.078(6) -0.038(5) -0.013(5) 0.004(5)
C27 0.060(5) 0.043(4) 0.056(4) -0.008(3) -0.018(4) 0.014(4)

loop_
_atom_type_symbol
_atom_type_description
_atom_type_scat_dispersion_real
_atom_type_scat_dispersion_imag
_atom_type_scat_source
C C 0.0033 0.0016 'International Tables Vol C Tables 4.2.6.8 and 6.1.1.4'
H H 0 0 'International Tables Vol C Tables 4.2.6.8 and 6.1.1.4'
O O 0.0106 0.006 'International Tables Vol C Tables 4.2.6.8 and 6.1.1.4'
Yb Yb -0.385 5.5486 'International Tables Vol C Tables 4.2.6.8 and 6.1.1.4'
Si Si 0.0817 0.0704 'International Tables Vol C Tables 4.2.6.8 and 6.1.1.4'

loop_
_geom_angle_atom_site_label_1
_geom_angle_atom_site_label_2
_geom_angle_atom_site_label_3
_geom_angle
_geom_angle_site_symmetry_1
_geom_angle_site_symmetry_3
O Yb C2 137.54(18) . .
O Yb C3 130.38(17) . .
C2 Yb C3 30.94(19) . .
O Yb C14 117.7(2) . .
C2 Yb C14 103.2(2) . .
C3 Yb C14 92.3(2) . .
O Yb C15 139.26(18) . .
C2 Yb C15 82.77(18) . .
C3 Yb C15 86.07(17) . .
C14 Yb C15 30.3(2) . .
O Yb C18 90.9(2) . .
C2 Yb C18 131.5(2) . .
C3 Yb C18 121.9(2) . .
C14 Yb C18 30.3(2) . .
C15 Yb C18 49.71(19) . .
O Yb C1 108.02(18) . .
C2 Yb C1 31.26(17) . .
C3 Yb C1 51.98(18) . .
C14 Yb C1 134.04(19) . .
C15 Yb C1 109.63(18) . .
C18 Yb C1 158.7(2) . .
O Yb C17 91.8(2) . .
C2 Yb C17 125.1(2) . .
C3 Yb C17 135.6(2) . .
C14 Yb C17 49.8(3) . .
C15 Yb C17 49.6(2) . .
C18 Yb C17 30.0(3) . .
C1 Yb C17 135.9(3) . .
O Yb C16 119.20(19) . .
C2 Yb C16 95.2(2) . .
C3 Yb C16 110.39(19) . .
C14 Yb C16 49.8(2) . .
C15 Yb C16 30.1(2) . .
C18 Yb C16 49.6(2) . .
C1 Yb C16 110.6(2) . .
C17 Yb C16 29.9(2) . .
O Yb C4 100.20(17) . .
C2 Yb C4 49.82(18) . .
C3 Yb C4 30.31(16) . .
C14 Yb C4 113.5(2) . .
C15 Yb C4 115.43(17) . .
C18 Yb C4 136.9(3) . .
C1 Yb C4 50.74(17) . .
C17 Yb C4 163.1(2) . .
C16 Yb C4 140.60(19) . .
O Yb C4 89.39(17) . 3_666
C2 Yb C4 49.15(17) . 3_666
C3 Yb C4 49.80(17) . 3_666
C14 Yb C4 141.5(2) . 3_666
C15 Yb C4 131.34(17) . 3_666
C18 Yb C4 166.1(3) . 3_666
C1 Yb C4 30.01(16) . 3_666
C17 Yb C4 163.9(3) . 3_666
C16 Yb C4 140.39(19) . 3_666
C4 Yb C4 29.8(2) . 3_666
C1 Si C5 110.2(3) . .
C1 Si C8 107.4(3) . .
C5 Si C8 112.3(4) . .
C1 Si C11 111.6(3) . .
C5 Si C11 107.7(4) . .
C8 Si C11 107.7(3) . .
C27 O C24 104.3(6) . .
C27 O Yb 129.1(4) . .
C24 O Yb 126.6(5) . .
C2 C1 C4 103.9(5) . 3_666
C2 C1 Si 126.7(4) . .
C4 C1 Si 129.0(4) 3_666 .
C2 C1 Yb 69.4(3) . .
C4 C1 Yb 79.4(3) 3_666 .
Si C1 Yb 120.8(3) . .
C3 C2 C1 112.2(5) . .
C3 C2 Yb 76.8(3) . .
C1 C2 Yb 79.3(3) . .
C3 C2 H2 123.9 . .
C1 C2 H2 123.9 . .
Yb C2 H2 111.8 . .
C2 C3 C4 107.5(5) . .
C2 C3 Yb 72.3(3) . .
C4 C3 Yb 81.4(3) . .
C2 C3 H3 126.3 . .
C4 C3 H3 126.3 . .
Yb C3 H3 112.6 . .
C3 C4 C1 143.6(5) . 3_666
C3 C4 C4 106.2(6) . 3_666
C1 C4 C4 110.1(6) 3_666 3_666
C3 C4 Yb 68.3(3) . .
C1 C4 Yb 120.7(4) 3_666 .
C4 C4 Yb 75.7(4) 3_666 .
C3 C4 Yb 120.7(4) . 3_666
C1 C4 Yb 70.6(3) 3_666 3_666
C4 C4 Yb 74.5(4) 3_666 3_666
Yb C4 Yb 150.2(2) . 3_666
C6 C5 C7 110.4(7) . .
C6 C5 Si 113.8(5) . .
C7 C5 Si 113.9(6) . .
C6 C5 H5 106 . .
C7 C5 H5 106 . .
Si C5 H5 106 . .
C5 C6 H6A 109.5 . .
C5 C6 H6B 109.5 . .
H6A C6 H6B 109.5 . .
C5 C6 H6C 109.5 . .
H6A C6 H6C 109.5 . .
H6B C6 H6C 109.5 . .
C5 C7 H7A 109.5 . .
C5 C7 H7B 109.5 . .
H7A C7 H7B 109.5 . .
C5 C7 H7C 109.5 . .
H7A C7 H7C 109.5 . .
H7B C7 H7C 109.5 . .
C9 C8 C10 109.6(6) . .
C9 C8 Si 113.9(5) . .
C10 C8 Si 114.6(5) . .
C9 C8 H8 106 . .
C10 C8 H8 106 . .
Si C8 H8 106 . .
C8 C9 H9A 109.5 . .
C8 C9 H9B 109.5 . .
H9A C9 H9B 109.5 . .
C8 C9 H9C 109.5 . .
H9A C9 H9C 109.5 . .
H9B C9 H9C 109.5 . .
C8 C10 H10A 109.5 . .
C8 C10 H10B 109.5 . .
H10A C10 H10B 109.5 . .
C8 C10 H10C 109.5 . .
H10A C10 H10C 109.5 . .
H10B C10 H10C 109.5 . .
C13 C11 C12 109.8(7) . .
C13 C11 Si 111.1(5) . .
C12 C11 Si 114.3(5) . .
C13 C11 H11 107.1 . .
C12 C11 H11 107.1 . .
Si C11 H11 107.1 . .
C11 C12 H12A 109.5 . .
C11 C12 H12B 109.5 . .
H12A C12 H12B 109.5 . .
C11 C12 H12C 109.5 . .
H12A C12 H12C 109.5 . .
H12B C12 H12C 109.5 . .
C11 C13 H13A 109.5 . .
C11 C13 H13B 109.5 . .
H13A C13 H13B 109.5 . .
C11 C13 H13C 109.5 . .
H13A C13 H13C 109.5 . .
H13B C13 H13C 109.5 . .
C15 C14 C18 107.8(7) . .
C15 C14 C19 124.0(7) . .
C18 C14 C19 127.8(8) . .
C15 C14 Yb 75.7(4) . .
C18 C14 Yb 75.7(4) . .
C19 C14 Yb 120.0(5) . .
C14 C15 C16 108.2(6) . .
C14 C15 C20 125.8(6) . .
C16 C15 C20 125.7(6) . .
C14 C15 Yb 74.0(4) . .
C16 C15 Yb 75.9(4) . .
C20 C15 Yb 121.6(4) . .
C17 C16 C15 107.8(7) . .
C17 C16 C21 125.3(8) . .
C15 C16 C21 126.0(7) . .
C17 C16 Yb 75.0(4) . .
C15 C16 Yb 74.0(4) . .
C21 C16 Yb 125.0(5) . .
C18 C17 C16 108.0(7) . .
C18 C17 C22 126.6(9) . .
C16 C17 C22 124.6(10) . .
C18 C17 Yb 74.1(4) . .
C16 C17 Yb 75.1(4) . .
C22 C17 Yb 124.7(6) . .
C14 C18 C17 108.2(7) . .
C14 C18 C23 125.6(10) . .
C17 C18 C23 126.0(9) . .
C14 C18 Yb 74.0(4) . .
C17 C18 Yb 75.9(4) . .
C23 C18 Yb 120.3(5) . .
O C24 C25 108.7(8) . .
O C24 H24A 109.9 . .
C25 C24 H24A 109.9 . .
O C24 H24B 109.9 . .
C25 C24 H24B 109.9 . .
H24A C24 H24B 108.3 . .
C24 C25 C26 104.6(7) . .
C24 C25 H25A 110.8 . .
C26 C25 H25A 110.8 . .
C24 C25 H25B 110.8 . .
C26 C25 H25B 110.8 . .
H25A C25 H25B 108.9 . .
C27 C26 C25 103.4(7) . .
C27 C26 H26A 111.1 . .
C25 C26 H26A 111.1 . .
C27 C26 H26B 111.1 . .
C25 C26 H26B 111.1 . .
H26A C26 H26B 109.1 . .
O C27 C26 104.5(6) . .
O C27 H27A 110.8 . .
C26 C27 H27A 110.8 . .
O C27 H27B 110.8 . .
C26 C27 H27B 110.8 . .
H27A C27 H27B 108.9 . .

loop_
_geom_bond_atom_site_label_1
_geom_bond_atom_site_label_2
_geom_bond_distance
_geom_bond_site_symmetry_2
Yb O 2.420(4) .
Yb C2 2.596(6) .
Yb C3 2.654(6) .
Yb C14 2.683(7) .
Yb C15 2.704(6) .
Yb C18 2.704(7) .
Yb C1 2.725(6) .
Yb C17 2.727(7) .
Yb C16 2.727(7) .
Yb C4 2.823(6) .
Yb C4 2.838(6) 3_666
Si C1 1.846(6) .
Si C5 1.886(7) .
Si C8 1.899(7) .
Si C11 1.908(7) .
O C27 1.436(8) .
O C24 1.443(9) .
C1 C2 1.439(8) .
C1 C4 1.444(8) 3_666
C2 C3 1.401(8) .
C2 H2 0.95 .
C3 C4 1.441(8) .
C3 H3 0.95 .
C4 C1 1.444(8) 3_666
C4 C4 1.457(11) 3_666
C4 Yb 2.838(6) 3_666
C5 C6 1.529(11) .
C5 C7 1.540(11) .
C5 H5 1 .
C6 H6A 0.98 .
C6 H6B 0.98 .
C6 H6C 0.98 .
C7 H7A 0.98 .
C7 H7B 0.98 .
C7 H7C 0.98 .
C8 C9 1.532(10) .
C8 C10 1.549(10) .
C8 H8 1 .
C9 H9A 0.98 .
C9 H9B 0.98 .
C9 H9C 0.98 .
C10 H10A 0.98 .
C10 H10B 0.98 .
C10 H10C 0.98 .
C11 C13 1.508(12) .
C11 C12 1.530(10) .
C11 H11 1 .
C12 H12A 0.98 .
C12 H12B 0.98 .
C12 H12C 0.98 .
C13 H13A 0.98 .
C13 H13B 0.98 .
C13 H13C 0.98 .
C14 C15 1.406(9) .
C14 C18 1.407(11) .
C14 C19 1.513(12) .
C15 C16 1.409(10) .
C15 C20 1.510(9) .
C16 C17 1.407(11) .
C16 C21 1.499(11) .
C17 C18 1.407(13) .
C17 C22 1.528(12) .
C18 C23 1.524(11) .
C19 H19A 0.98 .
C19 H19B 0.98 .
C19 H19C 0.98 .
C20 H20A 0.98 .
C20 H20B 0.98 .
C20 H20C 0.98 .
C21 H21A 0.98 .
C21 H21B 0.98 .
C21 H21C 0.98 .
C22 H22A 0.98 .
C22 H22B 0.98 .
C22 H22C 0.98 .
C23 H23A 0.98 .
C23 H23B 0.98 .
C23 H23C 0.98 .
C24 C25 1.457(13) .
C24 H24A 0.99 .
C24 H24B 0.99 .
C25 C26 1.509(13) .
C25 H25A 0.99 .
C25 H25B 0.99 .
C26 C27 1.476(10) .
C26 H26A 0.99 .
C26 H26B 0.99 .
C27 H27A 0.99 .
C27 H27B 0.99 .
